data_2213320
loop_
_publ_author_name
'Yang, Wei'
'Ren, Zhi-Gang'
'Dai, Jie'
'Ng, Seik Weng'

_publ_section_title
;
 3-[4,5-Bis(2-cyanoethylsulfanyl)-1,3-dithiol-2-yl]-1,3-thiazolidine-2-thione
;
_journal_coeditor_code GK2065
_journal_issue 5
_journal_name_full 'Acta Crystallographica Section E'
_journal_page_first o2598
_journal_page_last o2598
_journal_paper_doi 10.1107/S1600536807019034
_journal_volume 63
_journal_year 2007
_chemical_formula_iupac 'C12 H13 N3 S6'
_chemical_formula_moiety 'C12 H13 N3 S6'
_chemical_formula_sum 'C12 H13 N3 S6'
_chemical_formula_weight 391.61
_chemical_name_systematic
;
3-[4,5-Bis(2-cyanoethylsulfanyl)-1,3-dithiol-2-yl]-1,3-thiazolidine-2-thione
;
_space_group_IT_number 15
_symmetry_cell_setting monoclinic
_symmetry_space_group_name_Hall '-C 2yc'
_symmetry_space_group_name_H-M 'C 1 2/c 1'
_atom_sites_solution_hydrogens geom
_atom_sites_solution_primary direct
_atom_sites_solution_secondary difmap
_audit_creation_method SHELXL-97
_cell_angle_alpha 90.00
_cell_angle_beta 96.34(3)
_cell_angle_gamma 90.00
_cell_formula_units_Z 8
_cell_length_a 25.252(5)
_cell_length_b 8.2516(17)
_cell_length_c 16.017(3)
_cell_measurement_reflns_used 5529
_cell_measurement_temperature 193(2)
_cell_measurement_theta_max 27.5
_cell_measurement_theta_min 3.1
_cell_volume 3317.0(11)
_computing_cell_refinement CrystalClear
_computing_data_collection 'CrystalClear (Rigaku, 2001)'
_computing_data_reduction 'CrystalStructure (Rigaku/MSC, 2004)'
_computing_molecular_graphics 'ORTEPII (Johnson, 1976)'
_computing_publication_material SHELXL97
_computing_structure_refinement 'SHELXL97 (Sheldrick, 1997)'
_computing_structure_solution 'SHELXS97 (Sheldrick, 1997)'
_diffrn_ambient_temperature 193(2)
_diffrn_measured_fraction_theta_full 0.973
_diffrn_measured_fraction_theta_max 0.973
_diffrn_measurement_device_type 'Rigaku Mercury'
_diffrn_measurement_method \w
_diffrn_radiation_monochromator graphite
_diffrn_radiation_source 'fine-focus sealed tube'
_diffrn_radiation_type MoK\a
_diffrn_radiation_wavelength 0.71073
_diffrn_reflns_av_R_equivalents 0.0415
_diffrn_reflns_av_sigmaI/netI 0.0300
_diffrn_reflns_limit_h_max 32
_diffrn_reflns_limit_h_min -32
_diffrn_reflns_limit_k_max 9
_diffrn_reflns_limit_k_min -10
_diffrn_reflns_limit_l_max 20
_diffrn_reflns_limit_l_min -17
_diffrn_reflns_number 12131
_diffrn_reflns_theta_full 27.48
_diffrn_reflns_theta_max 27.48
_diffrn_reflns_theta_min 3.47
_diffrn_standards_decay_% 0
_diffrn_standards_interval_count 0
_diffrn_standards_interval_time 0
_diffrn_standards_number 0
_exptl_absorpt_coefficient_mu 0.819
_exptl_absorpt_correction_T_max 0.8533
_exptl_absorpt_correction_T_min 0.6180
_exptl_absorpt_correction_type multi-scan
_exptl_absorpt_process_details '(Jacobson, 1998)'
_exptl_crystal_colour colorless
_exptl_crystal_density_diffrn 1.568
_exptl_crystal_density_method 'not measured'
_exptl_crystal_description platelet
_exptl_crystal_F_000 1616
_exptl_crystal_size_max 0.65
_exptl_crystal_size_mid 0.60
_exptl_crystal_size_min 0.20
_refine_diff_density_max 0.357
_refine_diff_density_min -0.307
_refine_ls_extinction_method none
_refine_ls_goodness_of_fit_ref 1.129
_refine_ls_hydrogen_treatment constr
_refine_ls_matrix_type full
_refine_ls_number_parameters 209
_refine_ls_number_reflns 3710
_refine_ls_number_restraints 38
_refine_ls_restrained_S_all 1.124
_refine_ls_R_factor_all 0.0348
_refine_ls_R_factor_gt 0.0329
_refine_ls_shift/su_max 0.001
_refine_ls_shift/su_mean 0.000
_refine_ls_structure_factor_coef Fsqd
_refine_ls_weighting_details 'calc w=1/[\s^2^(Fo^2^)+(0.0329P)^2^+3.7537P] where P=(Fo^2^+2Fc^2^)/3'
_refine_ls_weighting_scheme calc
_refine_ls_wR_factor_gt 0.0795
_refine_ls_wR_factor_ref 0.0807
_reflns_number_gt 3591
_reflns_number_total 3710
_reflns_threshold_expression I>2\s(I)
_cod_data_source_file gk2065.cif
_cod_data_source_block I
_cod_original_cell_volume 3317.0(12)
_cod_original_sg_symbol_H-M 'C 2/c'
_cod_database_code 2213320
_cod_database_fobs_code 2213320

loop_
_symmetry_equiv_pos_as_xyz
'x, y, z'
'-x, y, -z+1/2'
'x+1/2, y+1/2, z'
'-x+1/2, y+1/2, -z+1/2'
'-x, -y, -z'
'x, -y, z-1/2'
'-x+1/2, -y+1/2, -z'
'x+1/2, -y+1/2, z-1/2'

loop_
_atom_site_type_symbol
_atom_site_label
_atom_site_fract_x
_atom_site_fract_y
_atom_site_fract_z
_atom_site_U_iso_or_equiv
_atom_site_adp_type
_atom_site_calc_flag
_atom_site_refinement_flags
_atom_site_occupancy
_atom_site_disorder_assembly
_atom_site_disorder_group
S S1 0.325225(16) 0.82215(5) 0.42436(3) 0.02940(11) Uani d . 1 . .
S S2 0.247064(18) 1.05371(5) 0.48278(2) 0.02610(11) Uani d . 1 . .
S S3 0.201298(15) 0.80445(5) 0.18681(2) 0.02303(10) Uani d . 1 A .
S S4 0.194822(17) 0.55846(5) 0.31728(3) 0.02608(11) Uani d . 1 . .
S S5 0.092782(16) 0.72706(5) 0.09868(3) 0.02730(11) Uani d . 1 A .
S S6 0.08521(2) 0.45029(6) 0.25284(3) 0.03507(13) Uani d . 1 . .
N N1 0.22439(5) 0.87341(17) 0.35390(8) 0.0224(3) Uani d . 1 . .
N N2 -0.03936(7) 1.0195(2) 0.13715(11) 0.0399(4) Uani d . 1 A .
N N3 0.03213(7) 0.6819(2) 0.53333(12) 0.0439(4) Uani d . 1 A .
C C1 0.26529(6) 0.90535(18) 0.41376(9) 0.0203(3) Uani d . 1 . .
C C2 0.18570(7) 1.0992(2) 0.41697(11) 0.0276(3) Uani d . 1 . .
H H2A 0.1569 1.1284 0.4515 0.033 Uiso calc R 1 . .
H H2B 0.1909 1.1896 0.3781 0.033 Uiso calc R 1 . .
C C3 0.17259(6) 0.9430(2) 0.36893(11) 0.0270(3) Uani d . 1 . .
H H3A 0.1529 0.8677 0.4024 0.032 Uiso calc R 1 . .
H H3B 0.1506 0.9653 0.3151 0.032 Uiso calc R 1 . .
C C4 0.22825(6) 0.7466(2) 0.29289(10) 0.0221(3) Uani d . 1 . .
H H4 0.2669 0.7215 0.2917 0.027 Uiso calc R 1 . .
C C5 0.14035(6) 0.69990(18) 0.18623(10) 0.0194(3) Uani d . 1 . .
C C6 0.13725(6) 0.58876(19) 0.24673(10) 0.0209(3) Uani d . 1 A .
C C7 0.09026(7) 0.9462(2) 0.08893(11) 0.0280(3) Uani d . 1 . .
H H7A 0.1271 0.9875 0.0888 0.034 Uiso calc R 1 A .
H H7B 0.0704 0.9743 0.0341 0.034 Uiso calc R 1 . .
C C8 0.06425(7) 1.0329(2) 0.15818(11) 0.0297(4) Uani d . 1 A .
H H8A 0.0774 0.9842 0.2130 0.036 Uiso calc R 1 . .
H H8B 0.0752 1.1482 0.1596 0.036 Uiso calc R 1 . .
C C9 0.00602(8) 1.0239(2) 0.14670(11) 0.0295(4) Uani d . 1 . .
C C10 0.07459(10) 0.4652(3) 0.36427(16) 0.0303(6) Uani d PU 0.804(6) A 1
H H10A 0.0514 0.3756 0.3795 0.036 Uiso calc PR 0.804(6) A 1
H H10B 0.1091 0.4572 0.3999 0.036 Uiso calc PR 0.804(6) A 1
C C10A 0.0490(3) 0.5679(11) 0.3294(6) 0.025(2) Uani d PU 0.196(6) A 2
H H10C 0.0529 0.6857 0.3199 0.030 Uiso calc PR 0.196(6) A 2
H H10D 0.0106 0.5409 0.3217 0.030 Uiso calc PR 0.196(6) A 2
C C11 0.04842(9) 0.6272(3) 0.37826(16) 0.0303(6) Uani d PU 0.804(6) A 1
H H11A 0.0708 0.7158 0.3595 0.036 Uiso calc PR 0.804(6) A 1
H H11B 0.0133 0.6322 0.3443 0.036 Uiso calc PR 0.804(6) A 1
C C11A 0.0726(3) 0.5240(12) 0.4167(6) 0.028(2) Uani d PU 0.196(6) A 2
H H11C 0.1115 0.5420 0.4249 0.034 Uiso calc PR 0.196(6) A 2
H H11D 0.0646 0.4104 0.4309 0.034 Uiso calc PR 0.196(6) A 2
C C12 0.04136(7) 0.6504(3) 0.46880(14) 0.0392(5) Uani d . 1 . .

loop_
_atom_site_aniso_label
_atom_site_aniso_U_11
_atom_site_aniso_U_22
_atom_site_aniso_U_33
_atom_site_aniso_U_12
_atom_site_aniso_U_13
_atom_site_aniso_U_23
S1 0.0214(2) 0.0305(2) 0.0344(2) 0.00107(15) -0.00575(16) 0.00277(17)
S2 0.0355(2) 0.0223(2) 0.0197(2) -0.00333(16) -0.00102(16) -0.00293(14)
S3 0.02128(19) 0.0286(2) 0.01934(19) -0.00545(14) 0.00284(14) -0.00153(14)
S4 0.0316(2) 0.0218(2) 0.0242(2) 0.00501(15) -0.00018(16) 0.00094(14)
S5 0.0259(2) 0.0270(2) 0.0267(2) 0.00202(16) -0.00711(15) -0.00758(16)
S6 0.0436(3) 0.0310(2) 0.0334(2) -0.01937(19) 0.0168(2) -0.01416(18)
N1 0.0165(6) 0.0277(7) 0.0225(7) 0.0013(5) 0.0002(5) -0.0074(5)
N2 0.0379(9) 0.0416(10) 0.0405(10) 0.0022(7) 0.0066(7) -0.0003(7)
N3 0.0435(10) 0.0484(11) 0.0411(10) -0.0047(8) 0.0109(8) -0.0173(8)
C1 0.0232(7) 0.0189(7) 0.0183(7) -0.0039(6) 0.0006(5) 0.0029(6)
C2 0.0294(8) 0.0268(8) 0.0267(8) 0.0031(7) 0.0037(6) -0.0052(6)
C3 0.0188(7) 0.0319(9) 0.0300(9) 0.0024(6) 0.0018(6) -0.0098(7)
C4 0.0169(7) 0.0266(8) 0.0225(7) 0.0025(6) 0.0007(5) -0.0055(6)
C5 0.0175(6) 0.0194(7) 0.0213(7) 0.0004(5) 0.0014(5) -0.0054(5)
C6 0.0215(7) 0.0190(7) 0.0226(7) 0.0006(6) 0.0045(6) -0.0063(6)
C7 0.0305(8) 0.0304(9) 0.0224(8) 0.0047(7) 0.0001(6) 0.0037(6)
C8 0.0338(9) 0.0264(8) 0.0273(9) 0.0043(7) -0.0036(7) -0.0028(6)
C9 0.0406(10) 0.0235(8) 0.0242(8) 0.0055(7) 0.0028(7) -0.0002(6)
C10 0.0401(12) 0.0207(10) 0.0329(14) -0.0023(9) 0.0162(9) 0.0002(9)
C10A 0.018(4) 0.027(4) 0.030(5) 0.001(3) 0.002(3) -0.002(4)
C11 0.0290(11) 0.0281(12) 0.0345(15) 0.0031(9) 0.0068(9) -0.0045(10)
C11A 0.026(4) 0.036(5) 0.022(5) 0.002(4) 0.005(3) 0.000(4)
C12 0.0282(9) 0.0433(11) 0.0479(12) -0.0104(8) 0.0119(8) -0.0189(9)

loop_
_atom_type_symbol
_atom_type_description
_atom_type_scat_dispersion_real
_atom_type_scat_dispersion_imag
_atom_type_scat_source
C C 0.0033 0.0016 'International Tables Vol C Tables 4.2.6.8 and 6.1.1.4'
H H 0.0000 0.0000 'International Tables Vol C Tables 4.2.6.8 and 6.1.1.4'
N N 0.0061 0.0033 'International Tables Vol C Tables 4.2.6.8 and 6.1.1.4'
S S 0.1246 0.1234 'International Tables Vol C Tables 4.2.6.8 and 6.1.1.4'

loop_
_geom_angle_atom_site_label_1
_geom_angle_atom_site_label_2
_geom_angle_atom_site_label_3
_geom_angle
_geom_angle_publ_flag
C1 S2 C2 92.60(8) no
C5 S3 C4 96.48(8) no
C6 S4 C4 96.34(7) no
C6 S6 C10A 97.0(3) no
C1 N1 C4 121.14(13) ?
C1 N1 C3 115.46(13) ?
C4 N1 C3 121.42(13) ?
N1 C1 S1 127.54(12) ?
N1 C1 S2 110.54(11) ?
S1 C1 S2 121.92(9) ?
C3 C2 S2 104.05(12) no
C3 C2 H2A 110.9 no
S2 C2 H2A 110.9 no
C3 C2 H2B 110.9 no
S2 C2 H2B 110.9 no
H2A C2 H2B 109.0 no
N1 C3 C2 105.42(13) no
N1 C3 H3A 110.7 no
C2 C3 H3A 110.7 no
N1 C3 H3B 110.7 no
C2 C3 H3B 110.7 no
H3A C3 H3B 108.8 no
N1 C4 S3 113.31(11) ?
N1 C4 S4 113.80(11) ?
S3 C4 S4 106.70(8) ?
N1 C4 H4 107.6 no
S3 C4 H4 107.6 no
S4 C4 H4 107.6 no
C6 C5 S5 125.02(12) ?
C6 C5 S3 116.79(12) ?
S5 C5 S3 117.46(9) ?
C5 C6 S6 126.12(13) ?
C5 C6 S4 116.81(12) ?
S6 C6 S4 116.33(9) ?
C5 S5 C7 102.13(8) ?
C6 S6 C10 101.62(9) ?
C8 C7 S5 114.69(13) no
C8 C7 H7A 108.6 no
S5 C7 H7A 108.6 no
C8 C7 H7B 108.6 no
S5 C7 H7B 108.6 no
H7A C7 H7B 107.6 no
C9 C8 C7 113.04(15) no
C9 C8 H8A 109.0 no
C7 C8 H8A 109.0 no
C9 C8 H8B 109.0 no
C7 C8 H8B 109.0 no
H8A C8 H8B 107.8 no
N2 C9 C8 178.8(2) no
C11 C10 S6 108.34(16) no
C11 C10 H10A 110.0 no
S6 C10 H10A 110.0 no
C11 C10 H10B 110.0 no
S6 C10 H10B 110.0 no
H10A C10 H10B 108.4 no
C11A C10A S6 108.1(6) no
C11A C10A H10C 110.1 no
S6 C10A H10C 110.1 no
C11A C10A H10D 110.1 no
S6 C10A H10D 110.1 no
H10C C10A H10D 108.4 no
C12 C11 C10 110.9(2) no
C12 C11 H11A 109.5 no
C10 C11 H11A 109.5 no
C12 C11 H11B 109.5 no
C10 C11 H11B 109.5 no
H11A C11 H11B 108.0 no
C10A C11A C12 99.3(6) no
C10A C11A H11C 111.9 no
C12 C11A H11C 111.9 no
C10A C11A H11D 111.9 no
C12 C11A H11D 111.9 no
H11C C11A H11D 109.6 no
N3 C12 C11 171.9(3) no
N3 C12 C11A 143.3(4) no

loop_
_geom_bond_atom_site_label_1
_geom_bond_atom_site_label_2
_geom_bond_distance
_geom_bond_publ_flag
S1 C1 1.6535(16) ?
S2 C1 1.7450(17) ?
S2 C2 1.8146(19) ?
C2 C3 1.519(2) ?
N1 C3 1.472(2) ?
N1 C1 1.355(2) ?
N1 C4 1.442(2) ?
S3 C4 1.8227(17) ?
S3 C5 1.7635(15) ?
C5 C6 1.343(2) ?
S4 C6 1.7580(17) ?
S4 C4 1.8301(17) ?
S5 C5 1.7571(17) ?
S6 C6 1.7521(16) ?
S5 C7 1.8155(18) no
S6 C10 1.838(2) no
S6 C10A 1.878(10) no
N2 C9 1.140(3) no
N3 C12 1.115(3) no
C2 H2A 0.9900 no
C2 H2B 0.9900 no
C3 H3A 0.9900 no
C3 H3B 0.9900 no
C4 H4 1.0000 no
C7 C8 1.528(2) no
C7 H7A 0.9900 no
C7 H7B 0.9900 no
C8 C9 1.463(3) no
C8 H8A 0.9900 no
C8 H8B 0.9900 no
C10 C11 1.519(3) no
C10 H10A 0.9900 no
C10 H10B 0.9900 no
C10A C11A 1.502(13) no
C10A H10C 0.9900 no
C10A H10D 0.9900 no
C11 C12 1.493(3) no
C11 H11A 0.9900 no
C11 H11B 0.9900 no
C11A C12 1.598(10) no
C11A H11C 0.9900 no
C11A H11D 0.9900 no

loop_
_geom_hbond_atom_site_label_D
_geom_hbond_atom_site_label_H
_geom_hbond_atom_site_label_A
_geom_hbond_site_symmetry_A
_geom_hbond_distance_DH
_geom_hbond_distance_HA
_geom_hbond_distance_DA
_geom_hbond_angle_DHA
C3 H3B S3 . 0.99 2.86 3.2875(19) 107
C4 H4 S1 . 1.00 2.58 3.1113(18) 113
C7 H7A S3 . 0.99 2.76 3.274(2) 113
C8 H8B N3 6_575 0.99 2.60 3.136(3) 114
C10 H10B S4 . 0.99 2.79 3.299(2) 112.7
